data_2219114
loop_
_publ_author_name
'Shi, Ai-E.'
'Yu, Ying-Hui'
'Hou, Guang-Feng'
'Gao, Jin-Sheng'

_publ_section_title
;
 3,3'-(Butane-1,4-diyl)diimidazole-1,1'-diium bis(triiodide)
;
_journal_coeditor_code NG2463
_journal_issue 8
_journal_name_full 'Acta Crystallographica Section E'
_journal_page_first o1561
_journal_paper_doi 10.1107/S1600536808022393
_journal_volume 64
_journal_year 2008
_chemical_formula_iupac 'C10 H16 N4 2+, 2I3 -'
_chemical_formula_moiety 'C10 H16 N4 2+, 2(I3 -)'
_chemical_formula_sum 'C10 H16 I6 N4'
_chemical_formula_weight 953.67
_chemical_name_systematic
;
3,3'-(Butane-1,4-diyl)diimidazole-1,1'-diium bis(triiodide)
;
_space_group_IT_number 2
_symmetry_cell_setting triclinic
_symmetry_space_group_name_Hall '-P 1'
_symmetry_space_group_name_H-M 'P -1'
_atom_sites_solution_hydrogens geom
_atom_sites_solution_primary direct
_atom_sites_solution_secondary difmap
_cell_angle_alpha 95.77(3)
_cell_angle_beta 92.82(3)
_cell_angle_gamma 107.17(3)
_cell_formula_units_Z 2
_cell_length_a 8.4753(17)
_cell_length_b 9.7177(19)
_cell_length_c 14.110(3)
_cell_measurement_reflns_used 7434
_cell_measurement_temperature 291(2)
_cell_measurement_theta_max 27.49
_cell_measurement_theta_min 3.00
_cell_volume 1100.9(4)
_computing_cell_refinement 'RAPID-AUTO (Rigaku, 1998)'
_computing_data_collection 'RAPID-AUTO (Rigaku, 1998)'
_computing_data_reduction 'CrystalStructure (Rigaku/MSC, 2002)'
_computing_molecular_graphics 'SHELXTL (Sheldrick, 2008)'
_computing_publication_material 'SHELXL97 (Sheldrick, 2008)'
_computing_structure_refinement 'SHELXL97 (Sheldrick, 2008)'
_computing_structure_solution 'SHELXS97 (Sheldrick, 2008)'
_diffrn_ambient_temperature 291(2)
_diffrn_measured_fraction_theta_full 0.990
_diffrn_measured_fraction_theta_max 0.990
_diffrn_measurement_device_type 'Rigaku R-AXIS RAPID'
_diffrn_measurement_method \w
_diffrn_radiation_monochromator graphite
_diffrn_radiation_source 'fine-focus sealed tube'
_diffrn_radiation_type MoK\a
_diffrn_radiation_wavelength 0.71073
_diffrn_reflns_av_R_equivalents 0.0305
_diffrn_reflns_av_sigmaI/netI 0.0400
_diffrn_reflns_limit_h_max 10
_diffrn_reflns_limit_h_min -10
_diffrn_reflns_limit_k_max 11
_diffrn_reflns_limit_k_min -11
_diffrn_reflns_limit_l_max 16
_diffrn_reflns_limit_l_min -16
_diffrn_reflns_number 8492
_diffrn_reflns_theta_full 25.00
_diffrn_reflns_theta_max 25.00
_diffrn_reflns_theta_min 3.02
_diffrn_standards_decay_% 0
_diffrn_standards_interval_count 0
_diffrn_standards_interval_time 0
_diffrn_standards_number 0
_exptl_absorpt_coefficient_mu 8.463
_exptl_absorpt_correction_T_max 0.3065
_exptl_absorpt_correction_T_min 0.2658
_exptl_absorpt_correction_type multi-scan
_exptl_absorpt_process_details '(ABSCOR; Higashi, 1995)'
_exptl_crystal_colour yellow
_exptl_crystal_density_diffrn 2.877
_exptl_crystal_density_method 'not measured'
_exptl_crystal_description block
_exptl_crystal_F_000 844
_exptl_crystal_size_max 0.21
_exptl_crystal_size_mid 0.20
_exptl_crystal_size_min 0.18
_refine_diff_density_max 1.189
_refine_diff_density_min -0.857
_refine_ls_extinction_method none
_refine_ls_goodness_of_fit_ref 1.103
_refine_ls_hydrogen_treatment constr
_refine_ls_matrix_type full
_refine_ls_number_parameters 178
_refine_ls_number_reflns 3831
_refine_ls_number_restraints 0
_refine_ls_restrained_S_all 1.103
_refine_ls_R_factor_all 0.0494
_refine_ls_R_factor_gt 0.0348
_refine_ls_shift/su_max 0.001
_refine_ls_shift/su_mean 0.000
_refine_ls_structure_factor_coef Fsqd
_refine_ls_weighting_details 'calc w=1/[\s^2^(Fo^2^)+(0.0254P)^2^+5.2161P] where P=(Fo^2^+2Fc^2^)/3'
_refine_ls_weighting_scheme calc
_refine_ls_wR_factor_gt 0.0815
_refine_ls_wR_factor_ref 0.0870
_reflns_number_gt 3045
_reflns_number_total 3831
_reflns_threshold_expression I>2\s(I)
_cod_data_source_file ng2463.cif
_cod_data_source_block I
_cod_database_code 2219114
_cod_database_fobs_code 2219114

loop_
_symmetry_equiv_pos_as_xyz
'x, y, z'
'-x, -y, -z'

loop_
_atom_site_type_symbol
_atom_site_label
_atom_site_fract_x
_atom_site_fract_y
_atom_site_fract_z
_atom_site_U_iso_or_equiv
_atom_site_adp_type
_atom_site_calc_flag
_atom_site_refinement_flags
_atom_site_occupancy
C C1 0.6046(11) 0.3684(10) 0.5506(6) 0.049(2) Uani d . 1
H H1 0.7142 0.3830 0.5369 0.058 Uiso calc R 1
C C2 0.5511(12) 0.4469(11) 0.6176(7) 0.055(2) Uani d . 1
H H2 0.6159 0.5268 0.6585 0.066 Uiso calc R 1
C C3 0.3377(12) 0.2777(12) 0.5469(7) 0.056(2) Uani d . 1
H H4 0.2293 0.2191 0.5305 0.067 Uiso calc R 1
C C4 0.4772(13) 0.1552(11) 0.4282(6) 0.057(3) Uani d . 1
H H6 0.5458 0.2028 0.3808 0.069 Uiso calc R 1
H H5 0.3664 0.1090 0.3977 0.069 Uiso calc R 1
C C5 0.5466(12) 0.0400(11) 0.4628(7) 0.062(3) Uani d . 1
H H8 0.5474 -0.0293 0.4085 0.075 Uiso calc R 1
H H7 0.6605 0.0860 0.4884 0.075 Uiso calc R 1
C C6 1.0068(12) 0.3316(11) 0.1048(7) 0.055(2) Uani d . 1
H H9 0.9362 0.2915 0.1499 0.066 Uiso calc R 1
C C7 1.1312(11) 0.4573(11) 0.1195(8) 0.057(3) Uani d . 1
H H10 1.1636 0.5208 0.1758 0.068 Uiso calc R 1
C C8 1.1230(13) 0.3611(11) -0.0302(7) 0.056(3) Uani d . 1
H H12 1.1490 0.3477 -0.0930 0.067 Uiso calc R 1
C C9 0.8858(8) 0.1352(8) -0.0341(6) 0.055(2) Uani d . 1
H H13 0.8975 0.1278 -0.1023 0.066 Uiso calc R 1
H H14 0.7734 0.1358 -0.0247 0.066 Uiso calc R 1
C C10 0.9139(8) 0.0029(8) 0.0049(6) 0.079(4) Uani d R 1
H H15 0.8923 0.0055 0.0718 0.094 Uiso calc R 1
H H16 0.8364 -0.0844 -0.0293 0.094 Uiso calc R 1
I I1 0.55146(9) 0.37444(7) 0.15451(5) 0.05732(19) Uani d . 1
I I2 0.54230(7) 0.06704(6) 0.16015(4) 0.04222(15) Uani d . 1
I I3 0.53942(8) -0.22804(7) 0.16387(5) 0.0602(2) Uani d . 1
I I4 0.96410(8) 0.34498(8) 0.37380(5) 0.0608(2) Uani d . 1
I I5 0.99004(7) 0.05335(7) 0.33765(4) 0.05118(17) Uani d . 1
I I6 1.03499(9) -0.23842(8) 0.31071(5) 0.0636(2) Uani d . 1
N N1 1.0024(9) 0.2733(8) 0.0121(5) 0.0471(18) Uani d . 1
N N2 1.1981(10) 0.4712(9) 0.0356(6) 0.060(2) Uani d . 1
H H11 1.2906 0.5258 0.0211 0.072 Uiso d R 1
N N3 0.4708(8) 0.2639(8) 0.5063(5) 0.0443(17) Uani d . 1
N N4 0.3853(10) 0.3886(9) 0.6146(6) 0.058(2) Uani d . 1
H H3 0.3111 0.4094 0.6480 0.070 Uiso d R 1

loop_
_atom_site_aniso_label
_atom_site_aniso_U_11
_atom_site_aniso_U_22
_atom_site_aniso_U_33
_atom_site_aniso_U_12
_atom_site_aniso_U_13
_atom_site_aniso_U_23
C1 0.039(5) 0.053(6) 0.048(5) 0.005(4) 0.007(4) 0.002(5)
C2 0.054(6) 0.052(6) 0.049(6) 0.006(5) -0.003(5) -0.002(5)
C3 0.050(6) 0.068(7) 0.052(6) 0.021(5) 0.009(5) 0.007(5)
C4 0.062(6) 0.074(7) 0.038(5) 0.027(6) 0.005(5) -0.001(5)
C5 0.060(6) 0.063(7) 0.067(7) 0.023(6) 0.017(5) 0.002(5)
C6 0.052(6) 0.067(7) 0.049(6) 0.026(6) 0.004(5) -0.003(5)
C7 0.039(5) 0.049(6) 0.072(7) 0.005(5) -0.010(5) -0.012(5)
C8 0.067(6) 0.061(7) 0.050(6) 0.034(6) 0.006(5) 0.011(5)
C9 0.051(5) 0.045(6) 0.060(6) 0.003(5) -0.006(5) 0.006(5)
C10 0.056(6) 0.037(6) 0.121(10) -0.018(5) -0.001(7) 0.009(6)
I1 0.0714(4) 0.0472(4) 0.0598(4) 0.0265(3) 0.0108(3) 0.0079(3)
I2 0.0397(3) 0.0447(3) 0.0383(3) 0.0090(3) 0.0015(2) -0.0012(2)
I3 0.0601(4) 0.0393(4) 0.0767(5) 0.0106(3) -0.0034(3) 0.0040(3)
I4 0.0584(4) 0.0562(4) 0.0616(4) 0.0098(3) 0.0076(3) -0.0007(3)
I5 0.0415(3) 0.0630(4) 0.0443(3) 0.0107(3) -0.0010(3) 0.0020(3)
I6 0.0660(4) 0.0729(5) 0.0604(4) 0.0338(4) 0.0089(3) 0.0062(4)
N1 0.051(4) 0.048(5) 0.049(5) 0.022(4) 0.004(4) 0.014(4)
N2 0.049(5) 0.061(6) 0.075(6) 0.024(4) 0.006(5) 0.017(5)
N3 0.040(4) 0.048(5) 0.043(4) 0.009(4) 0.003(3) 0.008(3)
N4 0.054(5) 0.065(6) 0.055(5) 0.015(4) 0.015(4) 0.004(4)

loop_
_atom_type_symbol
_atom_type_description
_atom_type_scat_dispersion_real
_atom_type_scat_dispersion_imag
_atom_type_scat_source
C C 0.0033 0.0016 'International Tables Vol C Tables 4.2.6.8 and 6.1.1.4'
H H 0.0000 0.0000 'International Tables Vol C Tables 4.2.6.8 and 6.1.1.4'
N N 0.0061 0.0033 'International Tables Vol C Tables 4.2.6.8 and 6.1.1.4'
I I -0.4742 1.8119 'International Tables Vol C Tables 4.2.6.8 and 6.1.1.4'

loop_
_geom_angle_atom_site_label_1
_geom_angle_atom_site_label_2
_geom_angle_atom_site_label_3
_geom_angle_site_symmetry_1
_geom_angle
C2 C1 N3 . 107.7(8)
C2 C1 H1 . 126.2
N3 C1 H1 . 126.2
C1 C2 N4 . 107.1(9)
C1 C2 H2 . 126.5
N4 C2 H2 . 126.5
N4 C3 N3 . 108.2(9)
N4 C3 H4 . 125.9
N3 C3 H4 . 125.9
N3 C4 C5 . 112.1(8)
N3 C4 H6 . 109.2
C5 C4 H6 . 109.2
N3 C4 H5 . 109.2
C5 C4 H5 . 109.2
H6 C4 H5 . 107.9
C5 C5 C4 2_656 114.5(10)
C5 C5 H8 2_656 108.6
C4 C5 H8 . 108.6
C5 C5 H7 2_656 108.6
C4 C5 H7 . 108.6
H8 C5 H7 . 107.6
C7 C6 N1 . 108.1(9)
C7 C6 H9 . 125.9
N1 C6 H9 . 125.9
C6 C7 N2 . 105.0(9)
C6 C7 H10 . 127.5
N2 C7 H10 . 127.5
N1 C8 N2 . 105.9(9)
N1 C8 H12 . 127.1
N2 C8 H12 . 127.1
N1 C9 C10 . 112.9
N1 C9 H13 . 109.0
C10 C9 H13 . 109.0
N1 C9 H14 . 109.0
C10 C9 H14 . 109.0
H13 C9 H14 . 107.8
C10 C10 C9 2_755 112.0(5)
C10 C10 H15 2_755 109.2
C9 C10 H15 . 109.2
C10 C10 H16 2_755 109.2
C9 C10 H16 . 109.2
H15 C10 H16 . 107.9
I3 I2 I1 . 178.89(3)
I4 I5 I6 . 176.21(3)
C8 N1 C6 . 108.7(9)
C8 N1 C9 . 125.1(8)
C6 N1 C9 . 126.2(8)
C8 N2 C7 . 112.3(9)
C8 N2 H11 . 114.7
C7 N2 H11 . 131.3
C3 N3 C1 . 108.0(8)
C3 N3 C4 . 127.3(8)
C1 N3 C4 . 124.6(7)
C3 N4 C2 . 109.0(8)
C3 N4 H3 . 118.4
C2 N4 H3 . 132.6

loop_
_geom_bond_atom_site_label_1
_geom_bond_atom_site_label_2
_geom_bond_site_symmetry_2
_geom_bond_distance
C1 C2 . 1.335(13)
C1 N3 . 1.354(11)
C1 H1 . 0.9300
C2 N4 . 1.348(12)
C2 H2 . 0.9300
C3 N4 . 1.317(12)
C3 N3 . 1.326(11)
C3 H4 . 0.9300
C4 N3 . 1.462(11)
C4 C5 . 1.519(13)
C4 H6 . 0.9700
C4 H5 . 0.9700
C5 C5 2_656 1.487(19)
C5 H8 . 0.9700
C5 H7 . 0.9700
C6 C7 . 1.347(13)
C6 N1 . 1.367(11)
C6 H9 . 0.9300
C7 N2 . 1.340(13)
C7 H10 . 0.9300
C8 N1 . 1.332(12)
C8 N2 . 1.324(12)
C8 H12 . 0.9300
C9 N1 . 1.477(10)
C9 C10 . 1.5246
C9 H13 . 0.9700
C9 H14 . 0.9700
C10 C10 2_755 1.489
C10 H15 . 0.9700
C10 H16 . 0.9700
I1 I2 . 2.9745(10)
I2 I3 . 2.8662(10)
I4 I5 . 2.9031(11)
I5 I6 . 2.9604(11)
N2 H11 . 0.8544
N4 H3 . 0.8628

loop_
_geom_hbond_atom_site_label_D
_geom_hbond_atom_site_label_H
_geom_hbond_atom_site_label_A
_geom_hbond_site_symmetry_A
_geom_hbond_distance_DH
_geom_hbond_distance_HA
_geom_hbond_distance_DA
_geom_hbond_angle_DHA
_geom_hbond_publ_flag
N2 H11 I3 1_665 0.85 3.14 3.690(9) 124.3 yes
N2 H11 I1 2_765 0.85 2.99 3.666(9) 138.0 yes
N4 H3 I1 2_666 0.86 3.25 3.714(9) 116.0 yes
N4 H3 I6 2_656 0.86 3.03 3.679(8) 133.6 yes
C6 H9 I4 . 0.93 3.13 3.823(10) 132.3 no
